data_4313135
loop_
_publ_author_name
'Mohammed Fettouhi'
'Bassam El Ali'
'Mohammed Morsy'
'St\'ephane Golhen'
'Lahc\`ene Ouahab'
'Boris Le Guennic'
'Jean-Yves Saillard'
'Nathalie Daro'
'Jean-Pascal Sutter'
'Edmond Amouyal'

_publ_section_title
;
 Metal-Dependent Ferro- Versus Antiferromagnetic Interactions in Molecular
 Crystals of Square Planar {M(II) Imino-Nitroxide Radical} Complexes (M =
 Pt, Pd)
;
_journal_name_full 'Inorganic Chemistry'
_journal_page_first 1316
_journal_page_last 1321
_journal_paper_doi 10.1021/ic0255813
_journal_volume 42
_journal_year 2003
_chemical_formula_sum 'C12 H16 Cl2 N3 O Pd'
_chemical_formula_weight 395.58
_chemical_name_systematic
; 
 ? 
;
_space_group_IT_number 14
_symmetry_cell_setting monoclinic
_symmetry_space_group_name_Hall '-P 2yn'
_symmetry_space_group_name_H-M 'P 1 21/n 1'
_atom_sites_solution_hydrogens geom
_atom_sites_solution_primary direct
_atom_sites_solution_secondary difmap
_audit_creation_method SHELXL-97
_cell_angle_alpha 90.00
_cell_angle_beta 90.524(14)
_cell_angle_gamma 90.00
_cell_formula_units_Z 4
_cell_length_a 7.900(3)
_cell_length_b 17.907(9)
_cell_length_c 10.299(3)
_cell_measurement_reflns_used 25
_cell_measurement_temperature 293(2)
_cell_measurement_theta_max 24.61
_cell_measurement_theta_min 9.87
_cell_volume 1456.9(10)
_computing_cell_refinement 'Nonius CAD4'
_computing_data_collection 'Nonius CAD4'
_computing_data_reduction MolEN
_computing_structure_refinement 'SHELXL-97 (Sheldrick, 1997)'
_computing_structure_solution 'SHELXS-97 (Sheldrick, 1990)'
_diffrn_ambient_temperature 293(2)
_diffrn_measured_fraction_theta_full 0.999
_diffrn_measured_fraction_theta_max 0.999
_diffrn_measurement_device 'Enraf-Nonius CAD4'
_diffrn_measurement_method \q-2\q
_diffrn_radiation_monochromator graphite
_diffrn_radiation_source 'fine-focus sealed tube'
_diffrn_radiation_type MoK\a
_diffrn_radiation_wavelength 0.71073
_diffrn_reflns_av_R_equivalents 0.1810
_diffrn_reflns_av_sigmaI/netI 0.0510
_diffrn_reflns_limit_h_max 10
_diffrn_reflns_limit_h_min 0
_diffrn_reflns_limit_k_max 22
_diffrn_reflns_limit_k_min 0
_diffrn_reflns_limit_l_max 13
_diffrn_reflns_limit_l_min -13
_diffrn_reflns_number 3393
_diffrn_reflns_theta_full 26.97
_diffrn_reflns_theta_max 26.97
_diffrn_reflns_theta_min 2.27
_diffrn_standards_interval_count 250
_diffrn_standards_interval_time 3600
_diffrn_standards_number 3
_exptl_absorpt_coefficient_mu 1.635
_exptl_crystal_density_diffrn 1.803
_exptl_crystal_density_method 'not measured'
_exptl_crystal_F_000 788
_refine_diff_density_max 3.084
_refine_diff_density_min -1.393
_refine_diff_density_rms 0.210
_refine_ls_extinction_method none
_refine_ls_goodness_of_fit_ref 1.037
_refine_ls_hydrogen_treatment mixed
_refine_ls_matrix_type full
_refine_ls_number_parameters 176
_refine_ls_number_reflns 3168
_refine_ls_number_restraints 0
_refine_ls_restrained_S_all 1.037
_refine_ls_R_factor_all 0.1000
_refine_ls_R_factor_gt 0.0689
_refine_ls_shift/su_max 0.000
_refine_ls_shift/su_mean 0.000
_refine_ls_structure_factor_coef Fsqd
_refine_ls_weighting_details 'calc w=1/[\s^2^(Fo^2^)+(0.1310P)^2^+2.3278P] where P=(Fo^2^+2Fc^2^)/3'
_refine_ls_weighting_scheme calc
_refine_ls_wR_factor_gt 0.1856
_refine_ls_wR_factor_ref 0.2066
_reflns_number_gt 2237
_reflns_number_total 3168
_reflns_threshold_expression >2sigma(I)
_cod_data_source_file ic0255813-2_s1_2.cif
_cod_data_source_block 2
_cod_depositor_comments
;
The following automatic conversions were performed:

'_symmetry_cell_setting' value 'Monoclinic' changed to 'monoclinic'
according to the built-in table from CIF Core dictionary named
'cif_core.dic' version 2.4.1 from 2010-06-29.

Automatic conversion script
Id: cif_fix_values 1646 2011-03-28 12:23:43Z adriana 
;
_cod_original_cell_volume 1457.0(10)
_cod_database_code 4313135

loop_
_symmetry_equiv_pos_as_xyz
'x, y, z'
'x+1/2, -y+1/2, z+1/2'
'-x, -y, -z'
'-x-1/2, y-1/2, -z-1/2'

loop_
_atom_site_label
_atom_site_type_symbol
_atom_site_fract_x
_atom_site_fract_y
_atom_site_fract_z
_atom_site_U_iso_or_equiv
_atom_site_adp_type
_atom_site_occupancy
_atom_site_symmetry_multiplicity
_atom_site_calc_flag
_atom_site_refinement_flags
_atom_site_disorder_assembly
_atom_site_disorder_group
Pd Pd 0.73687(7) 0.00560(3) 0.42371(5) 0.0454(2) Uani 1 1 d . . .
Cl1 Cl 0.7632(4) 0.02055(14) 0.2066(2) 0.0758(7) Uani 1 1 d . . .
Cl2 Cl 0.7090(4) 0.13372(12) 0.4401(2) 0.0734(7) Uani 1 1 d . . .
N1 N 0.7263(9) -0.0118(3) 0.6194(6) 0.0486(15) Uani 1 1 d . . .
N2 N 0.7592(7) -0.1064(3) 0.4293(5) 0.0423(13) Uani 1 1 d . . .
N3 N 0.7853(8) -0.2082(4) 0.5534(5) 0.0475(14) Uani 1 1 d . . .
O1 O 0.7930(8) -0.2475(3) 0.6554(5) 0.0680(16) Uani 1 1 d . . .
C1 C 0.7057(11) 0.0406(6) 0.7099(9) 0.063(2) Uani 1 1 d . . .
H1 H 0.6881 0.0899 0.6847 0.075 Uiso 1 1 calc R . .
C2 C 0.7099(15) 0.0228(7) 0.8422(9) 0.081(3) Uani 1 1 d . . .
H2 H 0.6905 0.0595 0.9042 0.097 Uiso 1 1 calc R . .
C3 C 0.7424(13) -0.0480(6) 0.8789(8) 0.070(3) Uani 1 1 d . . .
H3 H 0.7512 -0.0600 0.9665 0.084 Uiso 1 1 calc R . .
C4 C 0.7629(10) -0.1029(5) 0.7855(7) 0.0557(19) Uani 1 1 d . . .
H4 H 0.7836 -0.1522 0.8093 0.067 Uiso 1 1 calc R . .
C5 C 0.7517(9) -0.0828(4) 0.6571(6) 0.0420(15) Uani 1 1 d . . .
C6 C 0.7662(8) -0.1329(4) 0.5466(6) 0.0405(15) Uani 1 1 d . . .
C7 C 0.7804(10) -0.2424(4) 0.4206(7) 0.0467(16) Uani 1 1 d . . .
C8 C 0.7863(9) -0.1690(4) 0.3357(7) 0.0453(16) Uani 1 1 d . . .
C9 C 0.6172(11) -0.2853(5) 0.4113(9) 0.060(2) Uani 1 1 d . . .
H9A H 0.6114 -0.3204 0.4816 0.090 Uiso 1 1 calc R . .
H9B H 0.6125 -0.3117 0.3302 0.090 Uiso 1 1 calc R . .
H9C H 0.5235 -0.2513 0.4161 0.090 Uiso 1 1 calc R . .
C10 C 0.9305(11) -0.2937(5) 0.4062(8) 0.062(2) Uani 1 1 d . . .
H10A H 1.0295 -0.2702 0.4423 0.092 Uiso 1 1 calc R . .
H10B H 0.9482 -0.3039 0.3159 0.092 Uiso 1 1 calc R . .
H10C H 0.9092 -0.3396 0.4513 0.092 Uiso 1 1 calc R . .
C11 C 0.6481(16) -0.1662(6) 0.2326(10) 0.092(4) Uani 1 1 d . . .
H11A H 0.5400 -0.1610 0.2735 0.138 Uiso 1 1 calc R . .
H11B H 0.6497 -0.2116 0.1828 0.138 Uiso 1 1 calc R . .
H11C H 0.6670 -0.1244 0.1762 0.138 Uiso 1 1 calc R . .
C12 C 0.9598(13) -0.1548(6) 0.2719(10) 0.081(3) Uani 1 1 d . . .
H12A H 0.9558 -0.1087 0.2244 0.122 Uiso 1 1 calc R . .
H12B H 0.9852 -0.1950 0.2137 0.122 Uiso 1 1 calc R . .
H12C H 1.0459 -0.1518 0.3380 0.122 Uiso 1 1 calc R . .

loop_
_atom_site_aniso_label
_atom_site_aniso_U_11
_atom_site_aniso_U_22
_atom_site_aniso_U_33
_atom_site_aniso_U_23
_atom_site_aniso_U_13
_atom_site_aniso_U_12
Pd 0.0633(4) 0.0363(3) 0.0364(3) -0.0001(2) -0.0074(2) -0.0049(2)
Cl1 0.139(2) 0.0498(11) 0.0382(10) 0.0075(9) -0.0079(12) -0.0053(12)
Cl2 0.125(2) 0.0379(10) 0.0571(12) 0.0005(9) -0.0136(12) 0.0012(10)
N1 0.062(4) 0.047(4) 0.038(3) -0.007(3) -0.001(3) -0.005(3)
N2 0.054(3) 0.041(3) 0.031(3) -0.005(2) -0.003(2) -0.005(2)
N3 0.063(4) 0.045(3) 0.034(3) 0.005(2) -0.003(3) 0.003(3)
O1 0.106(5) 0.052(3) 0.046(3) 0.017(3) -0.011(3) 0.004(3)
C1 0.076(6) 0.058(5) 0.054(5) -0.012(4) 0.008(4) -0.003(4)
C2 0.123(9) 0.076(7) 0.045(5) -0.031(5) 0.011(5) -0.020(6)
C3 0.102(7) 0.076(7) 0.032(4) -0.002(4) -0.003(4) -0.012(5)
C4 0.066(5) 0.065(5) 0.036(4) 0.000(4) 0.001(3) -0.006(4)
C5 0.045(4) 0.045(4) 0.036(3) -0.006(3) -0.002(3) -0.008(3)
C6 0.040(3) 0.047(4) 0.034(3) 0.002(3) -0.004(3) -0.002(3)
C7 0.059(4) 0.039(4) 0.042(4) -0.004(3) -0.010(3) 0.004(3)
C8 0.061(4) 0.039(4) 0.036(3) -0.006(3) -0.005(3) 0.001(3)
C9 0.067(5) 0.050(5) 0.063(5) 0.002(4) -0.006(4) -0.010(4)
C10 0.068(5) 0.059(5) 0.058(5) -0.003(4) -0.004(4) 0.017(4)
C11 0.159(11) 0.051(5) 0.065(6) -0.004(4) -0.072(7) 0.002(6)
C12 0.081(7) 0.080(7) 0.082(7) 0.010(6) 0.035(5) 0.013(5)

loop_
_atom_type_symbol
_atom_type_description
_atom_type_scat_dispersion_real
_atom_type_scat_dispersion_imag
_atom_type_scat_source
C C 0.0033 0.0016 'International Tables Vol C Tables 4.2.6.8 and 6.1.1.4'
H H 0.0000 0.0000 'International Tables Vol C Tables 4.2.6.8 and 6.1.1.4'
N N 0.0061 0.0033 'International Tables Vol C Tables 4.2.6.8 and 6.1.1.4'
O O 0.0106 0.0060 'International Tables Vol C Tables 4.2.6.8 and 6.1.1.4'
Cl Cl 0.1484 0.1585 'International Tables Vol C Tables 4.2.6.8 and 6.1.1.4'
Pd Pd -0.9988 1.0072 'International Tables Vol C Tables 4.2.6.8 and 6.1.1.4'

loop_
_geom_angle_atom_site_label_1
_geom_angle_atom_site_label_2
_geom_angle_atom_site_label_3
_geom_angle
_geom_angle_site_symmetry_1
_geom_angle_site_symmetry_3
_geom_angle_publ_flag
N2 Pd N1 79.9(2) . . ?
N2 Pd Cl1 97.88(16) . . ?
N1 Pd Cl1 176.5(2) . . ?
N2 Pd Cl2 174.16(17) . . ?
N1 Pd Cl2 94.30(19) . . ?
Cl1 Pd Cl2 87.95(9) . . ?
C1 N1 C5 118.9(7) . . ?
C1 N1 Pd 126.1(6) . . ?
C5 N1 Pd 115.0(5) . . ?
C6 N2 C8 108.8(6) . . ?
C6 N2 Pd 113.1(5) . . ?
C8 N2 Pd 137.8(4) . . ?
O1 N3 C6 126.8(6) . . ?
O1 N3 C7 122.1(6) . . ?
C6 N3 C7 110.9(5) . . ?
N1 C1 C2 121.2(9) . . ?
C3 C2 C1 119.4(9) . . ?
C2 C3 C4 119.8(8) . . ?
C5 C4 C3 118.4(9) . . ?
N1 C5 C4 122.3(7) . . ?
N1 C5 C6 111.7(6) . . ?
C4 C5 C6 126.0(7) . . ?
N2 C6 N3 114.5(6) . . ?
N2 C6 C5 120.0(7) . . ?
N3 C6 C5 125.5(6) . . ?
N3 C7 C9 106.4(6) . . ?
N3 C7 C10 109.0(6) . . ?
C9 C7 C10 110.9(7) . . ?
N3 C7 C8 99.5(5) . . ?
C9 C7 C8 114.8(6) . . ?
C10 C7 C8 115.2(7) . . ?
N2 C8 C11 108.8(7) . . ?
N2 C8 C12 106.5(6) . . ?
C11 C8 C12 109.4(8) . . ?
N2 C8 C7 105.1(5) . . ?
C11 C8 C7 113.0(7) . . ?
C12 C8 C7 113.7(7) . . ?

loop_
_geom_bond_atom_site_label_1
_geom_bond_atom_site_label_2
_geom_bond_distance
_geom_bond_site_symmetry_2
_geom_bond_publ_flag
Pd N2 2.015(6) . ?
Pd N1 2.042(7) . ?
Pd Cl1 2.263(2) . ?
Pd Cl2 2.311(2) . ?
N1 C1 1.334(11) . ?
N1 C5 1.344(9) . ?
N2 C6 1.299(8) . ?
N2 C8 1.494(9) . ?
N3 O1 1.265(8) . ?
N3 C6 1.358(10) . ?
N3 C7 1.499(9) . ?
C1 C2 1.400(14) . ?
C2 C3 1.346(16) . ?
C3 C4 1.386(13) . ?
C4 C5 1.373(10) . ?
C5 C6 1.454(9) . ?
C7 C9 1.503(11) . ?
C7 C10 1.509(10) . ?
C7 C8 1.580(10) . ?
C8 C11 1.517(11) . ?
C8 C12 1.546(11) . ?
